data_4029573
loop_
_publ_author_name
'Berni, Emanuela'
'Dolain, Christel'
'Kauffmann, Brice'
'L\'eger, Jean-Michel'
'Zhan, Chuanlang'
'Huc, Ivan'

_publ_section_title
;
 Expanding the registry of aromatic amide foldamers: folding,
 photochemistry and assembly using diaza-anthracene units.
;
_journal_issue 7
_journal_name_full 'The Journal of organic chemistry'
_journal_page_first 2687
_journal_page_last 2694
_journal_paper_doi 10.1021/jo702602w
_journal_volume 73
_journal_year 2008
_chemical_formula_sum 'C70 H100 N4 O12'
_chemical_formula_weight 1189.54
_chemical_name_systematic
; 
 ? 
;
_space_group_IT_number 2
_symmetry_cell_setting triclinic
_symmetry_space_group_name_Hall '-P 1'
_symmetry_space_group_name_H-M 'P -1'
_atom_sites_solution_hydrogens geom
_atom_sites_solution_primary direct
_atom_sites_solution_secondary difmap
_audit_creation_method SHELXL-97
_cell_angle_alpha 105.70(2)
_cell_angle_beta 102.39(2)
_cell_angle_gamma 96.23(2)
_cell_formula_units_Z 1
_cell_length_a 10.236(2)
_cell_length_b 11.502(3)
_cell_length_c 16.042(4)
_cell_measurement_temperature 296(2)
_cell_volume 1747.8(8)
_computing_structure_refinement 'SHELXL-97 (Sheldrick, 1997)'
_computing_structure_solution 'SHELXS-97 (Sheldrick, 1990)'
_diffrn_ambient_temperature 296(2)
_diffrn_measured_fraction_theta_full 1.000
_diffrn_measured_fraction_theta_max 1.000
_diffrn_radiation_monochromator graphite
_diffrn_radiation_source 'fine-focus sealed tube'
_diffrn_radiation_type CuK\a
_diffrn_radiation_wavelength 1.54180
_diffrn_reflns_av_R_equivalents 0.0000
_diffrn_reflns_av_sigmaI/netI 0.0202
_diffrn_reflns_limit_h_max 11
_diffrn_reflns_limit_h_min -11
_diffrn_reflns_limit_k_max 12
_diffrn_reflns_limit_k_min -12
_diffrn_reflns_limit_l_max 17
_diffrn_reflns_limit_l_min 0
_diffrn_reflns_number 5179
_diffrn_reflns_theta_full 59.96
_diffrn_reflns_theta_max 59.96
_diffrn_reflns_theta_min 4.06
_exptl_absorpt_coefficient_mu 0.612
_exptl_absorpt_correction_T_max 0.9138
_exptl_absorpt_correction_T_min 0.7495
_exptl_crystal_density_diffrn 1.130
_exptl_crystal_density_method 'not measured'
_exptl_crystal_F_000 644
_exptl_crystal_size_max 0.50
_exptl_crystal_size_mid 0.37
_exptl_crystal_size_min 0.15
_refine_diff_density_max 0.297
_refine_diff_density_min -0.369
_refine_diff_density_rms 0.050
_refine_ls_extinction_coef 0.0107(14)
_refine_ls_extinction_expression Fc^*^=kFc[1+0.001xFc^2^\l^3^/sin(2\q)]^-1/4^
_refine_ls_extinction_method SHELXL
_refine_ls_goodness_of_fit_ref 1.045
_refine_ls_hydrogen_treatment mixed
_refine_ls_matrix_type full
_refine_ls_number_parameters 389
_refine_ls_number_reflns 5179
_refine_ls_number_restraints 0
_refine_ls_restrained_S_all 1.045
_refine_ls_R_factor_all 0.1202
_refine_ls_R_factor_gt 0.0854
_refine_ls_shift/su_max 0.208
_refine_ls_shift/su_mean 0.016
_refine_ls_structure_factor_coef Fsqd
_refine_ls_weighting_details 'calc w=1/[\s^2^(Fo^2^)+(0.1450P)^2^+0.9695P] where P=(Fo^2^+2Fc^2^)/3'
_refine_ls_weighting_scheme calc
_refine_ls_wR_factor_gt 0.2442
_refine_ls_wR_factor_ref 0.2793
_reflns_number_gt 3301
_reflns_number_total 5179
_reflns_threshold_expression >2sigma(I)
_cod_data_source_file jo702602w-file002.cif
_cod_data_source_block ih3159
_cod_original_cell_volume 1747.7(7)
_cod_original_sg_symbol_H-M P-1
_cod_database_code 4029573

loop_
_symmetry_equiv_pos_as_xyz
'x, y, z'
'-x, -y, -z'

loop_
_atom_site_label
_atom_site_type_symbol
_atom_site_fract_x
_atom_site_fract_y
_atom_site_fract_z
_atom_site_U_iso_or_equiv
_atom_site_adp_type
_atom_site_occupancy
_atom_site_symmetry_multiplicity
_atom_site_calc_flag
_atom_site_refinement_flags
C1 C 0.1756(3) 0.1153(3) 0.6557(2) 0.0578(8) Uani 1 1 d .
C2 C 0.2157(4) 0.2362(3) 0.7175(2) 0.0666(9) Uani 1 1 d .
C3 C 0.3110(4) 0.3170(3) 0.7050(2) 0.0687(9) Uani 1 1 d .
H3 H 0.3379 0.3968 0.7436 0.082 Uiso 1 1 calc R
C4 C 0.3680(3) 0.2764(3) 0.6317(2) 0.0604(8) Uani 1 1 d .
N5 N 0.3378(3) 0.1676(2) 0.57363(19) 0.0620(7) Uani 1 1 d .
C6 C 0.2391(3) 0.0842(3) 0.5838(2) 0.0560(8) Uani 1 1 d .
C7 C 0.2042(3) -0.0337(3) 0.5219(2) 0.0590(8) Uani 1 1 d .
C8 C 0.1032(3) -0.1204(3) 0.5313(2) 0.0551(8) Uani 1 1 d .
C9 C 0.0396(3) -0.0869(3) 0.6031(2) 0.0581(8) Uani 1 1 d .
C10 C 0.0768(3) 0.0301(3) 0.6645(2) 0.0640(9) Uani 1 1 d .
H10 H 0.0354 0.0511 0.7114 0.077 Uiso 1 1 calc R
N11 N 0.0704(3) -0.2353(2) 0.47015(17) 0.0578(7) Uani 1 1 d .
C12 C -0.0258(3) -0.3128(3) 0.4793(2) 0.0567(8) Uani 1 1 d .
C13 C -0.0944(4) -0.2903(3) 0.5472(2) 0.0648(9) Uani 1 1 d .
H13 H -0.1606 -0.3506 0.5496 0.078 Uiso 1 1 calc R
C14 C -0.0614(4) -0.1773(3) 0.6099(2) 0.0654(9) Uani 1 1 d .
O15 O 0.1513(3) 0.2556(2) 0.78359(18) 0.0912(9) Uani 1 1 d .
C16 C 0.1799(6) 0.3710(4) 0.8534(3) 0.1072(17) Uani 1 1 d .
H16 H 0.2007 0.4364 0.8273 0.129 Uiso 1 1 calc R
C17 C 0.0489(9) 0.3840(7) 0.8797(5) 0.171(3) Uani 1 1 d .
H17A H 0.0383 0.3270 0.9137 0.205 Uiso 1 1 calc R
H17B H 0.0634 0.4656 0.9216 0.205 Uiso 1 1 calc R
C18 C -0.0733(10) 0.3690(10) 0.8217(7) 0.213(4) Uani 1 1 d .
H18A H -0.0903 0.2861 0.7812 0.256 Uiso 1 1 calc R
H18B H -0.0626 0.4238 0.7861 0.256 Uiso 1 1 calc R
C19 C -0.1994(16) 0.3868(17) 0.8507(9) 0.344(11) Uani 1 1 d .
H19A H -0.1851 0.3776 0.9101 0.413 Uiso 1 1 calc R
H19B H -0.2094 0.4713 0.8567 0.413 Uiso 1 1 calc R
C20 C -0.2949(13) 0.3302(16) 0.8113(10) 0.316(9) Uani 1 1 d .
H20A H -0.3669 0.3603 0.8357 0.474 Uiso 1 1 calc R
H20B H -0.2938 0.2473 0.8124 0.474 Uiso 1 1 calc R
H20C H -0.3095 0.3325 0.7507 0.474 Uiso 1 1 calc R
C21 C 0.2981(9) 0.3757(9) 0.9234(7) 0.205(4) Uani 1 1 d .
H21A H 0.3768 0.3823 0.8993 0.246 Uiso 1 1 calc R
H21B H 0.3082 0.4514 0.9712 0.246 Uiso 1 1 calc R
C22 C 0.3047(17) 0.2797(12) 0.9628(6) 0.279(8) Uani 1 1 d .
H22A H 0.2787 0.2037 0.9138 0.335 Uiso 1 1 calc R
H22B H 0.2337 0.2824 0.9944 0.335 Uiso 1 1 calc R
C23 C 0.4331(16) 0.267(2) 1.0272(10) 0.395(14) Uani 1 1 d .
H23A H 0.4187 0.1807 1.0228 0.474 Uiso 1 1 calc R
H23B H 0.5036 0.2777 0.9967 0.474 Uiso 1 1 calc R
C24 C 0.484(2) 0.311(2) 1.0961(10) 0.388(12) Uani 1 1 d .
H24A H 0.5619 0.2743 1.1121 0.582 Uiso 1 1 calc R
H24B H 0.4230 0.3001 1.1325 0.582 Uiso 1 1 calc R
H24C H 0.5123 0.3966 1.1057 0.582 Uiso 1 1 calc R
C25 C 0.4739(4) 0.3692(3) 0.6207(3) 0.0704(10) Uani 1 1 d .
O26 O 0.4989(3) 0.4752(2) 0.6647(2) 0.1095(11) Uani 1 1 d .
O27 O 0.5352(3) 0.3225(2) 0.5596(2) 0.0904(9) Uani 1 1 d .
C28 C 0.6451(5) 0.4038(4) 0.5487(4) 0.1129(17) Uani 1 1 d .
H28A H 0.6829 0.3592 0.5026 0.169 Uiso 1 1 calc R
H28B H 0.7143 0.4349 0.6040 0.169 Uiso 1 1 calc R
H28C H 0.6104 0.4709 0.5322 0.169 Uiso 1 1 calc R
C29 C 0.2729(4) -0.0692(3) 0.4467(3) 0.0789(11) Uani 1 1 d .
H29A H 0.2371 -0.1531 0.4118 0.118 Uiso 1 1 calc R
H29B H 0.3689 -0.0600 0.4712 0.118 Uiso 1 1 calc R
H29C H 0.2563 -0.0171 0.4093 0.118 Uiso 1 1 calc R
C30 C -0.0599(4) -0.4366(3) 0.4088(2) 0.0649(9) Uani 1 1 d .
O31 O 0.0030(3) -0.4717(2) 0.3555(2) 0.0995(10) Uani 1 1 d .
O32 O -0.1715(3) -0.5026(2) 0.41260(17) 0.0813(8) Uani 1 1 d .
C33 C -0.2218(4) -0.6194(3) 0.3437(3) 0.0894(13) Uani 1 1 d .
H33A H -0.3028 -0.6587 0.3530 0.134 Uiso 1 1 calc R
H33B H -0.1539 -0.6707 0.3465 0.134 Uiso 1 1 calc R
H33C H -0.2420 -0.6064 0.2860 0.134 Uiso 1 1 calc R
O34 O -0.1156(3) -0.1393(2) 0.67988(19) 0.1003(11) Uani 1 1 d .
C35 C -0.1755(9) -0.2378(9) 0.7193(7) 0.201(6) Uani 1 1 d .
H35 H -0.1626 -0.3193 0.6868 0.241 Uiso 1 1 calc R
C36 C -0.2941(18) -0.2238(8) 0.6902(6) 0.258(8) Uani 1 1 d .
H36A H -0.3549 -0.2957 0.6884 0.310 Uiso 1 1 calc R
H36B H -0.3039 -0.2235 0.6287 0.310 Uiso 1 1 calc R
C37 C -0.3428(7) -0.1158(8) 0.7367(5) 0.170(3) Uani 1 1 d .
H37A H -0.2881 -0.0447 0.7318 0.204 Uiso 1 1 calc R
H37B H -0.3212 -0.1107 0.7996 0.204 Uiso 1 1 calc R
C38 C -0.5045(17) -0.0985(11) 0.7088(10) 0.338(12) Uani 1 1 d .
H38A H -0.5256 -0.0886 0.6495 0.406 Uiso 1 1 calc R
H38B H -0.5633 -0.1717 0.7070 0.406 Uiso 1 1 calc R
C39 C -0.5301(12) 0.0053(14) 0.7712(9) 0.279(7) Uani 1 1 d .
H39A H -0.6243 0.0116 0.7544 0.418 Uiso 1 1 calc R
H39B H -0.4748 0.0782 0.7711 0.418 Uiso 1 1 calc R
H39C H -0.5084 -0.0040 0.8300 0.418 Uiso 1 1 calc R
C40 C -0.1091(10) -0.2095(8) 0.8147(6) 0.163(3) Uani 1 1 d .
H40A H -0.1191 -0.1268 0.8444 0.195 Uiso 1 1 calc R
H40B H -0.1589 -0.2642 0.8383 0.195 Uiso 1 1 calc R
C41 C 0.0241(14) -0.2171(12) 0.8388(8) 0.225(4) Uani 1 1 d .
H41A H 0.0742 -0.1525 0.8238 0.270 Uiso 1 1 calc R
H41B H 0.0356 -0.2943 0.8004 0.270 Uiso 1 1 calc R
C42 C 0.0912(17) -0.2098(18) 0.9291(12) 0.274(7) Uani 1 1 d .
H42A H 0.0228 -0.2303 0.9589 0.329 Uiso 1 1 calc R
H42B H 0.1493 -0.2712 0.9269 0.329 Uiso 1 1 calc R
C43 C 0.160(3) -0.1091(19) 0.9748(14) 0.47(2) Uani 1 1 d .
H43A H 0.2156 -0.1167 1.0289 0.705 Uiso 1 1 calc R
H43B H 0.1018 -0.0512 0.9894 0.705 Uiso 1 1 calc R
H43C H 0.2179 -0.0810 0.9415 0.705 Uiso 1 1 calc R

loop_
_atom_site_aniso_label
_atom_site_aniso_U_11
_atom_site_aniso_U_22
_atom_site_aniso_U_33
_atom_site_aniso_U_23
_atom_site_aniso_U_13
_atom_site_aniso_U_12
C1 0.0620(19) 0.0482(17) 0.0603(19) 0.0120(14) 0.0187(15) 0.0020(14)
C2 0.077(2) 0.0541(19) 0.067(2) 0.0095(16) 0.0279(18) 0.0043(16)
C3 0.072(2) 0.0482(18) 0.079(2) 0.0077(16) 0.0248(19) 0.0001(16)
C4 0.0540(18) 0.0515(19) 0.073(2) 0.0150(16) 0.0188(16) 0.0011(14)
N5 0.0584(16) 0.0531(16) 0.0748(18) 0.0177(14) 0.0235(13) 0.0020(12)
C6 0.0558(18) 0.0491(17) 0.0621(19) 0.0146(15) 0.0178(15) 0.0051(14)
C7 0.0588(19) 0.0526(18) 0.068(2) 0.0168(15) 0.0246(16) 0.0045(14)
C8 0.0602(19) 0.0490(17) 0.0561(18) 0.0137(14) 0.0186(15) 0.0077(14)
C9 0.0639(19) 0.0484(17) 0.0619(19) 0.0157(15) 0.0211(16) 0.0021(14)
C10 0.075(2) 0.0553(19) 0.0601(19) 0.0102(16) 0.0275(17) 0.0044(16)
N11 0.0636(16) 0.0469(14) 0.0605(16) 0.0113(12) 0.0206(13) 0.0034(12)
C12 0.0573(18) 0.0513(18) 0.0588(19) 0.0146(15) 0.0155(15) 0.0026(14)
C13 0.070(2) 0.056(2) 0.066(2) 0.0152(16) 0.0223(17) -0.0036(16)
C14 0.077(2) 0.0550(19) 0.064(2) 0.0127(16) 0.0303(18) -0.0024(16)
O15 0.113(2) 0.0645(15) 0.0864(18) -0.0055(13) 0.0564(16) -0.0140(14)
C16 0.140(4) 0.072(3) 0.090(3) -0.018(2) 0.064(3) -0.027(3)
C17 0.165(6) 0.156(6) 0.150(6) -0.042(5) 0.063(5) 0.036(5)
C18 0.161(7) 0.241(10) 0.270(12) 0.058(9) 0.138(9) 0.058(8)
C19 0.255(16) 0.41(2) 0.203(12) -0.130(13) -0.005(11) 0.085(16)
C20 0.203(13) 0.40(2) 0.259(16) 0.059(15) -0.017(11) -0.046(13)
C21 0.181(8) 0.193(9) 0.153(7) -0.068(6) 0.033(6) -0.004(7)
C22 0.43(2) 0.245(12) 0.117(7) 0.063(7) 0.018(9) -0.056(13)
C23 0.265(16) 0.70(4) 0.147(10) 0.014(18) 0.004(11) 0.16(2)
C24 0.38(2) 0.52(3) 0.193(14) 0.112(18) -0.003(15) -0.08(2)
C25 0.063(2) 0.057(2) 0.090(3) 0.0164(19) 0.0268(19) 0.0029(16)
O26 0.112(2) 0.0561(17) 0.155(3) 0.0045(17) 0.071(2) -0.0128(15)
O27 0.0889(18) 0.0655(15) 0.116(2) 0.0140(14) 0.0551(17) -0.0111(13)
C28 0.099(3) 0.086(3) 0.162(5) 0.027(3) 0.077(3) -0.012(2)
C29 0.089(3) 0.060(2) 0.088(3) 0.0082(18) 0.050(2) 0.0001(18)
C30 0.073(2) 0.0537(19) 0.062(2) 0.0101(16) 0.0210(18) -0.0006(16)
O31 0.110(2) 0.0690(17) 0.105(2) -0.0113(15) 0.0597(19) -0.0134(15)
O32 0.0842(17) 0.0577(14) 0.0851(17) -0.0039(12) 0.0334(14) -0.0165(12)
C33 0.095(3) 0.059(2) 0.090(3) -0.0066(19) 0.024(2) -0.013(2)
O34 0.139(2) 0.0631(15) 0.0961(19) -0.0025(13) 0.0791(19) -0.0241(15)
C35 0.183(7) 0.183(8) 0.160(8) -0.093(6) 0.132(7) -0.099(6)
C36 0.54(2) 0.094(5) 0.115(6) 0.023(4) 0.107(11) -0.076(10)
C37 0.138(5) 0.205(8) 0.125(5) -0.005(5) 0.066(4) -0.061(5)
C38 0.38(2) 0.191(11) 0.283(15) 0.110(10) -0.201(15) -0.131(13)
C39 0.199(10) 0.288(15) 0.295(15) 0.055(12) -0.044(10) 0.114(11)
C40 0.198(8) 0.184(7) 0.172(8) 0.099(6) 0.113(7) 0.059(6)
C41 0.224(11) 0.265(12) 0.179(10) 0.047(9) 0.076(9) 0.021(9)
C42 0.298(17) 0.38(2) 0.251(15) 0.194(16) 0.115(13) 0.146(16)
C43 0.52(4) 0.35(3) 0.33(2) -0.072(19) -0.07(2) -0.04(2)

loop_
_atom_type_symbol
_atom_type_description
_atom_type_scat_dispersion_real
_atom_type_scat_dispersion_imag
_atom_type_scat_source
C C 0.0181 0.0091 'International Tables Vol C Tables 4.2.6.8 and 6.1.1.4'
H H 0.0000 0.0000 'International Tables Vol C Tables 4.2.6.8 and 6.1.1.4'
N N 0.0311 0.0180 'International Tables Vol C Tables 4.2.6.8 and 6.1.1.4'
O O 0.0492 0.0322 'International Tables Vol C Tables 4.2.6.8 and 6.1.1.4'

loop_
_geom_angle_atom_site_label_1
_geom_angle_atom_site_label_2
_geom_angle_atom_site_label_3
_geom_angle
C10 C1 C6 120.4(3)
C10 C1 C2 121.4(3)
C6 C1 C2 118.2(3)
O15 C2 C3 127.4(3)
O15 C2 C1 113.5(3)
C3 C2 C1 119.1(3)
C2 C3 C4 118.1(3)
N5 C4 C3 126.2(3)
N5 C4 C25 117.7(3)
C3 C4 C25 116.2(3)
C4 N5 C6 116.9(3)
N5 C6 C7 118.1(3)
N5 C6 C1 121.5(3)
C7 C6 C1 120.4(3)
C6 C7 C8 118.9(3)
C6 C7 C29 121.1(3)
C8 C7 C29 120.0(3)
N11 C8 C7 118.1(3)
N11 C8 C9 122.0(3)
C7 C8 C9 119.9(3)
C10 C9 C8 120.5(3)
C10 C9 C14 121.6(3)
C8 C9 C14 117.9(3)
C1 C10 C9 120.0(3)
C12 N11 C8 116.7(3)
N11 C12 C13 126.1(3)
N11 C12 C30 114.3(3)
C13 C12 C30 119.6(3)
C14 C13 C12 118.2(3)
O34 C14 C13 126.6(3)
O34 C14 C9 114.4(3)
C13 C14 C9 119.0(3)
C2 O15 C16 121.8(3)
O15 C16 C21 110.4(5)
O15 C16 C17 105.2(4)
C21 C16 C17 117.0(6)
C18 C17 C16 124.7(7)
C17 C18 C19 123.1(10)
C20 C19 C18 120.5(16)
C22 C21 C16 120.0(10)
C21 C22 C23 123.6(15)
C24 C23 C22 135(2)
O26 C25 O27 123.8(3)
O26 C25 C4 122.9(3)
O27 C25 C4 113.3(3)
C25 O27 C28 117.0(3)
O31 C30 O32 123.4(3)
O31 C30 C12 125.4(3)
O32 C30 C12 111.2(3)
C30 O32 C33 116.8(3)
C14 O34 C35 118.5(3)
C36 C35 C40 123.8(8)
C36 C35 O34 91.7(11)
C40 C35 O34 110.6(5)
C35 C36 C37 119.4(9)
C36 C37 C38 122.2(9)
C39 C38 C37 111.4(8)
C41 C40 C35 118.6(8)
C40 C41 C42 121.9(11)
C43 C42 C41 115.1(17)

loop_
_geom_bond_atom_site_label_1
_geom_bond_atom_site_label_2
_geom_bond_distance
C1 C10 1.388(4)
C1 C6 1.425(4)
C1 C2 1.428(4)
C2 O15 1.347(4)
C2 C3 1.357(5)
C3 C4 1.415(5)
C4 N5 1.300(4)
C4 C25 1.509(4)
N5 C6 1.383(4)
C6 C7 1.403(4)
C7 C8 1.417(4)
C7 C29 1.508(5)
C8 N11 1.372(4)
C8 C9 1.426(4)
C9 C10 1.392(4)
C9 C14 1.428(4)
N11 C12 1.315(4)
C12 C13 1.401(4)
C12 C30 1.509(4)
C13 C14 1.366(4)
C14 O34 1.347(4)
O15 C16 1.439(4)
C16 C21 1.449(11)
C16 C17 1.500(8)
C17 C18 1.352(11)
C18 C19 1.479(16)
C19 C20 1.073(14)
C21 C22 1.413(13)
C22 C23 1.535(18)
C23 C24 1.067(14)
C25 O26 1.199(4)
C25 O27 1.303(4)
O27 C28 1.454(4)
C30 O31 1.189(4)
C30 O32 1.323(4)
O32 C33 1.447(4)
O34 C35 1.571(11)
C35 C36 1.248(17)
C35 C40 1.464(12)
C36 C37 1.463(13)
C37 C38 1.667(18)
C38 C39 1.424(18)
C40 C41 1.354(12)
C41 C42 1.440(14)
C42 C43 1.23(2)

loop_
_geom_torsion_atom_site_label_1
_geom_torsion_atom_site_label_2
_geom_torsion_atom_site_label_3
_geom_torsion_atom_site_label_4
_geom_torsion
C10 C1 C2 O15 1.5(5)
C6 C1 C2 O15 -179.0(3)
C10 C1 C2 C3 -178.7(3)
C6 C1 C2 C3 0.8(5)
O15 C2 C3 C4 178.7(4)
C1 C2 C3 C4 -1.1(5)
C2 C3 C4 N5 0.2(6)
C2 C3 C4 C25 -179.7(3)
C3 C4 N5 C6 1.0(5)
C25 C4 N5 C6 -179.1(3)
C4 N5 C6 C7 179.8(3)
C4 N5 C6 C1 -1.3(5)
C10 C1 C6 N5 180.0(3)
C2 C1 C6 N5 0.5(5)
C10 C1 C6 C7 -1.1(5)
C2 C1 C6 C7 179.4(3)
N5 C6 C7 C8 -180.0(3)
C1 C6 C7 C8 1.1(5)
N5 C6 C7 C29 0.5(5)
C1 C6 C7 C29 -178.5(3)
C6 C7 C8 N11 -179.9(3)
C29 C7 C8 N11 -0.4(5)
C6 C7 C8 C9 -0.3(5)
C29 C7 C8 C9 179.3(3)
N11 C8 C9 C10 179.1(3)
C7 C8 C9 C10 -0.5(5)
N11 C8 C9 C14 -0.3(5)
C7 C8 C9 C14 -179.9(3)
C6 C1 C10 C9 0.3(5)
C2 C1 C10 C9 179.8(3)
C8 C9 C10 C1 0.5(5)
C14 C9 C10 C1 179.9(3)
C7 C8 N11 C12 -178.4(3)
C9 C8 N11 C12 1.9(5)
C8 N11 C12 C13 -2.3(5)
C8 N11 C12 C30 178.5(3)
N11 C12 C13 C14 1.0(5)
C30 C12 C13 C14 -179.9(3)
C12 C13 C14 O34 -179.6(4)
C12 C13 C14 C9 0.8(5)
C10 C9 C14 O34 -0.1(5)
C8 C9 C14 O34 179.3(3)
C10 C9 C14 C13 179.5(3)
C8 C9 C14 C13 -1.0(5)
C3 C2 O15 C16 -1.1(7)
C1 C2 O15 C16 178.7(4)
C2 O15 C16 C21 -83.4(7)
C2 O15 C16 C17 149.5(5)
O15 C16 C17 C18 -49.8(11)
C21 C16 C17 C18 -172.8(10)
C16 C17 C18 C19 -177.8(12)
C17 C18 C19 C20 -145(2)
O15 C16 C21 C22 -52.0(11)
C17 C16 C21 C22 68.2(11)
C16 C21 C22 C23 170.8(10)
C21 C22 C23 C24 77(4)
N5 C4 C25 O26 172.0(4)
C3 C4 C25 O26 -8.0(6)
N5 C4 C25 O27 -8.4(5)
C3 C4 C25 O27 171.6(3)
O26 C25 O27 C28 3.5(6)
C4 C25 O27 C28 -176.1(4)
N11 C12 C30 O31 9.7(5)
C13 C12 C30 O31 -169.5(4)
N11 C12 C30 O32 -169.6(3)
C13 C12 C30 O32 11.3(5)
O31 C30 O32 C33 -4.3(6)
C12 C30 O32 C33 175.0(3)
C13 C14 O34 C35 26.6(7)
C9 C14 O34 C35 -153.8(6)
C14 O34 C35 C36 -110.0(7)
C14 O34 C35 C40 122.7(6)
C40 C35 C36 C37 39.7(16)
O34 C35 C36 C37 -76.7(9)
C35 C36 C37 C38 -172.9(11)
C36 C37 C38 C39 172.2(11)
C36 C35 C40 C41 -173.7(11)
O34 C35 C40 C41 -66.8(13)
C35 C40 C41 C42 -170.0(13)
C40 C41 C42 C43 -101(2)
